data_7235898
loop_
_publ_author_name
'Iaroshenko, Viktor O.'
'Mkrtchyan, Satenik'
'Gevorgyan, Ashot'
'Grigoryan, Tatevik'
'Villinger, Alexander'
'Langer, Peter'

_publ_section_title
;
 Synthesis of 4-quinolones, benzopyran derivatives and other fused systems
 based on the domino ANRORC reactions of (ortho-fluoro)-3-benzoylchromones
;
_journal_issue 36
_journal_name_full 'RSC Advances'
_journal_page_first 28717
_journal_paper_doi 10.1039/C5RA02978C
_journal_volume 5
_journal_year 2015
_chemical_formula_moiety 'C28 H32 N2 O2'
_chemical_formula_sum 'C28 H32 N2 O2'
_chemical_formula_weight 428.56
_space_group_IT_number 15
_space_group_name_Hall '-C 2yc'
_space_group_name_H-M_alt 'C 1 2/c 1'
_symmetry_cell_setting monoclinic
_symmetry_Int_Tables_number 15
_symmetry_space_group_name_Hall '-C 2yc'
_symmetry_space_group_name_H-M 'C 1 2/c 1'
_atom_sites_solution_hydrogens geom
_atom_sites_solution_primary direct
_atom_sites_solution_secondary difmap
_audit_creation_method SHELXL-97
_audit_update_record
;
2014-07-26 deposited with the CCDC.
2015-03-16 downloaded from the CCDC.
;
_cell_angle_alpha 90.00
_cell_angle_beta 102.587(3)
_cell_angle_gamma 90.00
_cell_formula_units_Z 8
_cell_length_a 23.8305(13)
_cell_length_b 9.8495(5)
_cell_length_c 19.7081(11)
_cell_measurement_reflns_used 1416
_cell_measurement_temperature 173(2)
_cell_measurement_theta_max 43.343
_cell_measurement_theta_min 4.873
_cell_volume 4514.7(4)
_computing_cell_refinement 'Bruker Apex V7.51A'
_computing_data_collection 'Bruker Apex V7.51A'
_computing_data_reduction 'Bruker SAINT'
_computing_molecular_graphics 'ORTEP-3v2.01 (Farrugia, 1997)'
_computing_publication_material SHELXL-97
_computing_structure_refinement 'SHELXL-97 (Sheldrick, 1997)'
_computing_structure_solution 'SHELXS-97 (Sheldrick, 1997)'
_diffrn_ambient_temperature 173(2)
_diffrn_measured_fraction_theta_full 0.998
_diffrn_measured_fraction_theta_max 0.998
_diffrn_measurement_device_type 'Bruker-Nonius Apex X8-CCD-diffractometer'
_diffrn_measurement_method 'phi and omega scans'
_diffrn_radiation_monochromator graphite
_diffrn_radiation_source 'sealed tube'
_diffrn_radiation_type MoK\a
_diffrn_radiation_wavelength 0.71073
_diffrn_reflns_av_R_equivalents 0.1167
_diffrn_reflns_av_sigmaI/netI 0.1321
_diffrn_reflns_limit_h_max 30
_diffrn_reflns_limit_h_min -30
_diffrn_reflns_limit_k_max 12
_diffrn_reflns_limit_k_min -12
_diffrn_reflns_limit_l_max 25
_diffrn_reflns_limit_l_min -25
_diffrn_reflns_number 24312
_diffrn_reflns_theta_full 27.00
_diffrn_reflns_theta_max 27.00
_diffrn_reflns_theta_min 2.95
_exptl_absorpt_coefficient_mu 0.079
_exptl_absorpt_correction_T_max 0.9968
_exptl_absorpt_correction_T_min 0.9519
_exptl_absorpt_correction_type multi-scan
_exptl_absorpt_process_details '(SADABS; Sheldrick, 2004)'
_exptl_crystal_colour colourless
_exptl_crystal_density_diffrn 1.261
_exptl_crystal_density_method 'not measured'
_exptl_crystal_description needle
_exptl_crystal_F_000 1840
_exptl_crystal_size_max 0.63
_exptl_crystal_size_mid 0.05
_exptl_crystal_size_min 0.04
_refine_diff_density_max 0.221
_refine_diff_density_min -0.230
_refine_diff_density_rms 0.054
_refine_ls_extinction_method none
_refine_ls_goodness_of_fit_ref 0.980
_refine_ls_hydrogen_treatment mixed
_refine_ls_matrix_type full
_refine_ls_number_parameters 293
_refine_ls_number_reflns 4929
_refine_ls_number_restraints 0
_refine_ls_restrained_S_all 0.980
_refine_ls_R_factor_all 0.1595
_refine_ls_R_factor_gt 0.0600
_refine_ls_shift/su_max 0.000
_refine_ls_shift/su_mean 0.000
_refine_ls_structure_factor_coef Fsqd
_refine_ls_weighting_details 'calc w=1/[\s^2^(Fo^2^)+(0.0444P)^2^+0.0000P] where P=(Fo^2^+2Fc^2^)/3'
_refine_ls_weighting_scheme calc
_refine_ls_wR_factor_gt 0.0979
_refine_ls_wR_factor_ref 0.1295
_reflns_number_gt 2388
_reflns_number_total 4929
_reflns_threshold_expression >2\s(I)
_cod_data_source_file c5ra02978c2.cif
_cod_data_source_block is_sm406
_cod_original_sg_symbol_H-M 'C 2/c'
_cod_database_code 7235898

loop_
_symmetry_equiv_pos_as_xyz
'x, y, z'
'-x, y, -z+1/2'
'x+1/2, y+1/2, z'
'-x+1/2, y+1/2, -z+1/2'
'-x, -y, -z'
'x, -y, z-1/2'
'-x+1/2, -y+1/2, -z'
'x+1/2, -y+1/2, z-1/2'

loop_
_atom_site_label
_atom_site_type_symbol
_atom_site_fract_x
_atom_site_fract_y
_atom_site_fract_z
_atom_site_U_iso_or_equiv
_atom_site_adp_type
_atom_site_occupancy
_atom_site_symmetry_multiplicity
_atom_site_calc_flag
_atom_site_refinement_flags
N1 N 0.14365(8) 0.37164(19) 0.21783(10) 0.0186(5) Uani 1 1 d .
O1 O 0.28127(7) 0.57102(17) 0.33862(9) 0.0269(5) Uani 1 1 d .
O2 O 0.41996(8) 0.36756(19) 0.21308(10) 0.0293(5) Uani 1 1 d .
N2 N 0.31622(9) 0.4448(2) 0.17363(10) 0.0210(5) Uani 1 1 d .
C1 C 0.13548(11) 0.4451(2) 0.27564(13) 0.0181(6) Uani 1 1 d .
C2 C 0.08127(11) 0.4519(3) 0.29342(14) 0.0256(6) Uani 1 1 d .
H2 H 0.0490 0.4085 0.2648 0.031 Uiso 1 1 calc R
C3 C 0.07482(12) 0.5205(3) 0.35166(14) 0.0284(7) Uani 1 1 d .
H3 H 0.0383 0.5224 0.3635 0.034 Uiso 1 1 calc R
C4 C 0.12085(12) 0.5874(3) 0.39370(14) 0.0287(7) Uani 1 1 d .
H4 H 0.1159 0.6353 0.4338 0.034 Uiso 1 1 calc R
C5 C 0.17345(11) 0.5832(2) 0.37649(13) 0.0245(6) Uani 1 1 d .
H5 H 0.2049 0.6299 0.4049 0.029 Uiso 1 1 calc R
C6 C 0.18217(10) 0.5121(2) 0.31832(12) 0.0171(6) Uani 1 1 d .
C7 C 0.24002(11) 0.5061(2) 0.30365(13) 0.0193(6) Uani 1 1 d .
C8 C 0.24506(11) 0.4189(2) 0.24676(13) 0.0176(6) Uani 1 1 d .
C9 C 0.19757(11) 0.3585(2) 0.20698(13) 0.0201(6) Uani 1 1 d .
H9 H 0.2027 0.3036 0.1692 0.024 Uiso 1 1 calc R
C10 C 0.09420(11) 0.3044(2) 0.17134(12) 0.0197(6) Uani 1 1 d .
H10 H 0.0606 0.3669 0.1673 0.024 Uiso 1 1 calc R
C11 C 0.07791(11) 0.1717(2) 0.20236(13) 0.0242(6) Uani 1 1 d .
H11A H 0.1087 0.1037 0.2036 0.029 Uiso 1 1 calc R
H11B H 0.0737 0.1875 0.2506 0.029 Uiso 1 1 calc R
C12 C 0.02146(11) 0.1177(3) 0.15858(14) 0.0291(7) Uani 1 1 d .
H12A H 0.0119 0.0303 0.1781 0.035 Uiso 1 1 calc R
H12B H -0.0099 0.1828 0.1603 0.035 Uiso 1 1 calc R
C13 C 0.02593(12) 0.0972(3) 0.08364(15) 0.0369(8) Uani 1 1 d .
H13A H -0.0121 0.0697 0.0556 0.044 Uiso 1 1 calc R
H13B H 0.0535 0.0230 0.0814 0.044 Uiso 1 1 calc R
C14 C 0.04574(12) 0.2259(3) 0.05280(14) 0.0359(8) Uani 1 1 d .
H14A H 0.0156 0.2965 0.0491 0.043 Uiso 1 1 calc R
H14B H 0.0512 0.2065 0.0054 0.043 Uiso 1 1 calc R
C15 C 0.10237(11) 0.2798(3) 0.09769(13) 0.0275(7) Uani 1 1 d .
H15A H 0.1335 0.2128 0.0985 0.033 Uiso 1 1 calc R
H15B H 0.1133 0.3656 0.0778 0.033 Uiso 1 1 calc R
C16 C 0.30257(11) 0.3980(2) 0.22924(13) 0.0181(6) Uani 1 1 d .
C17 C 0.34744(11) 0.3230(2) 0.27882(13) 0.0197(6) Uani 1 1 d .
C18 C 0.33470(11) 0.2602(2) 0.33755(13) 0.0240(6) Uani 1 1 d .
H18 H 0.2965 0.2646 0.3446 0.029 Uiso 1 1 calc R
C19 C 0.37590(11) 0.1922(3) 0.38528(14) 0.0277(7) Uani 1 1 d .
H19 H 0.3661 0.1493 0.4243 0.033 Uiso 1 1 calc R
C20 C 0.43209(12) 0.1869(3) 0.37581(14) 0.0294(7) Uani 1 1 d .
H20 H 0.4609 0.1419 0.4091 0.035 Uiso 1 1 calc R
C21 C 0.44614(11) 0.2465(3) 0.31866(14) 0.0278(7) Uani 1 1 d .
H21 H 0.4847 0.2426 0.3129 0.033 Uiso 1 1 calc R
C22 C 0.40442(11) 0.3125(2) 0.26908(13) 0.0215(6) Uani 1 1 d .
C23 C 0.27649(11) 0.5253(3) 0.12175(13) 0.0243(6) Uani 1 1 d .
H23 H 0.2405 0.5432 0.1385 0.029 Uiso 1 1 calc R
C24 C 0.30545(12) 0.6606(3) 0.11129(15) 0.0319(7) Uani 1 1 d .
H24A H 0.2768 0.7204 0.0817 0.038 Uiso 1 1 calc R
H24B H 0.3182 0.7056 0.1570 0.038 Uiso 1 1 calc R
C25 C 0.35687(12) 0.6447(3) 0.07795(15) 0.0389(8) Uani 1 1 d .
H25A H 0.3881 0.5966 0.1104 0.047 Uiso 1 1 calc R
H25B H 0.3713 0.7355 0.0685 0.047 Uiso 1 1 calc R
C26 C 0.34041(13) 0.5647(3) 0.00982(15) 0.0411(8) Uani 1 1 d .
H26A H 0.3124 0.6179 -0.0245 0.049 Uiso 1 1 calc R
H26B H 0.3751 0.5504 -0.0093 0.049 Uiso 1 1 calc R
C27 C 0.31459(12) 0.4296(3) 0.02096(14) 0.0373(8) Uani 1 1 d .
H27A H 0.3436 0.3734 0.0523 0.045 Uiso 1 1 calc R
H27B H 0.3032 0.3815 -0.0241 0.045 Uiso 1 1 calc R
C28 C 0.26183(12) 0.4481(3) 0.05284(13) 0.0320(7) Uani 1 1 d .
H28A H 0.2318 0.4984 0.0197 0.038 Uiso 1 1 calc R
H28B H 0.2461 0.3579 0.0606 0.038 Uiso 1 1 calc R
H1 H 0.3818(15) 0.409(3) 0.1827(17) 0.082(12) Uiso 1 1 d .

loop_
_atom_site_aniso_label
_atom_site_aniso_U_11
_atom_site_aniso_U_22
_atom_site_aniso_U_33
_atom_site_aniso_U_23
_atom_site_aniso_U_13
_atom_site_aniso_U_12
N1 0.0127(12) 0.0207(12) 0.0223(12) -0.0041(10) 0.0033(10) -0.0008(10)
O1 0.0207(11) 0.0284(11) 0.0304(11) -0.0061(9) 0.0032(9) -0.0060(9)
O2 0.0195(11) 0.0406(12) 0.0302(11) 0.0075(9) 0.0103(9) 0.0041(9)
N2 0.0160(13) 0.0255(13) 0.0208(12) 0.0011(10) 0.0021(10) 0.0021(10)
C1 0.0164(15) 0.0180(14) 0.0206(14) 0.0028(11) 0.0057(12) 0.0029(12)
C2 0.0172(15) 0.0292(16) 0.0294(16) -0.0033(13) 0.0026(13) 0.0013(12)
C3 0.0214(17) 0.0314(17) 0.0354(18) -0.0021(13) 0.0126(14) 0.0049(13)
C4 0.0318(18) 0.0312(17) 0.0260(16) -0.0070(13) 0.0123(14) 0.0041(14)
C5 0.0240(16) 0.0235(15) 0.0262(15) -0.0044(12) 0.0059(13) -0.0015(12)
C6 0.0162(15) 0.0167(14) 0.0180(14) 0.0022(11) 0.0027(12) 0.0001(11)
C7 0.0169(15) 0.0185(14) 0.0217(15) 0.0062(11) 0.0026(12) 0.0014(12)
C8 0.0136(14) 0.0203(14) 0.0189(14) 0.0024(11) 0.0033(11) 0.0020(11)
C9 0.0204(16) 0.0195(15) 0.0211(14) -0.0001(11) 0.0062(12) 0.0027(12)
C10 0.0102(14) 0.0253(15) 0.0221(15) -0.0018(11) 0.0000(12) 0.0011(11)
C11 0.0202(16) 0.0274(15) 0.0252(15) -0.0025(12) 0.0054(13) -0.0013(12)
C12 0.0188(16) 0.0309(16) 0.0372(18) -0.0084(13) 0.0051(14) -0.0054(13)
C13 0.0230(17) 0.048(2) 0.0379(18) -0.0169(15) 0.0024(14) -0.0093(15)
C14 0.0241(18) 0.055(2) 0.0269(17) -0.0089(15) 0.0009(14) -0.0032(15)
C15 0.0215(17) 0.0378(17) 0.0224(15) 0.0010(13) 0.0029(13) -0.0061(13)
C16 0.0153(14) 0.0171(14) 0.0215(14) -0.0051(11) 0.0032(12) -0.0046(11)
C17 0.0174(15) 0.0194(14) 0.0229(15) -0.0023(11) 0.0060(12) -0.0011(12)
C18 0.0194(16) 0.0246(15) 0.0299(16) -0.0002(12) 0.0092(13) -0.0002(12)
C19 0.0289(18) 0.0277(16) 0.0271(16) 0.0066(12) 0.0072(14) 0.0039(13)
C20 0.0257(18) 0.0326(18) 0.0276(16) 0.0026(13) 0.0006(14) 0.0093(13)
C21 0.0160(16) 0.0365(18) 0.0312(17) -0.0003(13) 0.0056(13) 0.0050(13)
C22 0.0190(16) 0.0227(15) 0.0235(15) -0.0028(11) 0.0063(13) -0.0029(12)
C23 0.0194(16) 0.0283(16) 0.0261(16) 0.0023(12) 0.0073(13) 0.0035(13)
C24 0.0325(18) 0.0296(17) 0.0326(17) 0.0013(13) 0.0052(14) 0.0003(14)
C25 0.0310(19) 0.040(2) 0.046(2) 0.0112(15) 0.0095(16) -0.0072(15)
C26 0.0340(19) 0.060(2) 0.0330(18) 0.0096(16) 0.0152(15) 0.0074(16)
C27 0.038(2) 0.049(2) 0.0236(16) -0.0042(14) 0.0045(14) 0.0081(16)
C28 0.0296(18) 0.0387(17) 0.0254(16) -0.0008(13) 0.0012(13) -0.0017(14)

loop_
_atom_type_symbol
_atom_type_description
_atom_type_scat_dispersion_real
_atom_type_scat_dispersion_imag
_atom_type_scat_source
C C 0.0033 0.0016 'International Tables Vol C Tables 4.2.6.8 and 6.1.1.4'
H H 0.0000 0.0000 'International Tables Vol C Tables 4.2.6.8 and 6.1.1.4'
N N 0.0061 0.0033 'International Tables Vol C Tables 4.2.6.8 and 6.1.1.4'
O O 0.0106 0.0060 'International Tables Vol C Tables 4.2.6.8 and 6.1.1.4'

loop_
_geom_angle_atom_site_label_1
_geom_angle_atom_site_label_2
_geom_angle_atom_site_label_3
_geom_angle
C9 N1 C1 118.9(2)
C9 N1 C10 120.9(2)
C1 N1 C10 120.1(2)
C22 O2 H1 105.1(18)
C16 N2 C23 122.7(2)
N1 C1 C6 119.9(2)
N1 C1 C2 121.6(2)
C6 C1 C2 118.5(2)
C3 C2 C1 120.5(3)
C3 C2 H2 119.7
C1 C2 H2 119.7
C2 C3 C4 121.1(3)
C2 C3 H3 119.5
C4 C3 H3 119.5
C5 C4 C3 119.0(2)
C5 C4 H4 120.5
C3 C4 H4 120.5
C4 C5 C6 121.8(2)
C4 C5 H5 119.1
C6 C5 H5 119.1
C5 C6 C1 119.1(2)
C5 C6 C7 119.7(2)
C1 C6 C7 121.2(2)
O1 C7 C8 123.2(2)
O1 C7 C6 122.1(2)
C8 C7 C6 114.7(2)
C9 C8 C7 120.6(2)
C9 C8 C16 119.6(2)
C7 C8 C16 119.8(2)
N1 C9 C8 124.4(2)
N1 C9 H9 117.8
C8 C9 H9 117.8
N1 C10 C15 114.2(2)
N1 C10 C11 111.8(2)
C15 C10 C11 109.9(2)
N1 C10 H10 106.8
C15 C10 H10 106.8
C11 C10 H10 106.8
C12 C11 C10 109.9(2)
C12 C11 H11A 109.7
C10 C11 H11A 109.7
C12 C11 H11B 109.7
C10 C11 H11B 109.7
H11A C11 H11B 108.2
C13 C12 C11 110.9(2)
C13 C12 H12A 109.5
C11 C12 H12A 109.5
C13 C12 H12B 109.5
C11 C12 H12B 109.5
H12A C12 H12B 108.1
C12 C13 C14 111.8(2)
C12 C13 H13A 109.3
C14 C13 H13A 109.3
C12 C13 H13B 109.3
C14 C13 H13B 109.3
H13A C13 H13B 107.9
C13 C14 C15 111.5(2)
C13 C14 H14A 109.3
C15 C14 H14A 109.3
C13 C14 H14B 109.3
C15 C14 H14B 109.3
H14A C14 H14B 108.0
C10 C15 C14 108.9(2)
C10 C15 H15A 109.9
C14 C15 H15A 109.9
C10 C15 H15B 109.9
C14 C15 H15B 109.9
H15A C15 H15B 108.3
N2 C16 C17 117.3(2)
N2 C16 C8 123.9(2)
C17 C16 C8 118.8(2)
C18 C17 C22 117.8(2)
C18 C17 C16 120.7(2)
C22 C17 C16 121.6(2)
C19 C18 C17 121.9(2)
C19 C18 H18 119.1
C17 C18 H18 119.1
C18 C19 C20 119.3(3)
C18 C19 H19 120.3
C20 C19 H19 120.3
C21 C20 C19 120.5(3)
C21 C20 H20 119.8
C19 C20 H20 119.8
C20 C21 C22 120.6(3)
C20 C21 H21 119.7
C22 C21 H21 119.7
O2 C22 C21 118.6(2)
O2 C22 C17 121.5(2)
C21 C22 C17 119.9(2)
N2 C23 C28 109.8(2)
N2 C23 C24 108.8(2)
C28 C23 C24 109.5(2)
N2 C23 H23 109.6
C28 C23 H23 109.6
C24 C23 H23 109.6
C25 C24 C23 113.4(2)
C25 C24 H24A 108.9
C23 C24 H24A 108.9
C25 C24 H24B 108.9
C23 C24 H24B 108.9
H24A C24 H24B 107.7
C24 C25 C26 110.8(2)
C24 C25 H25A 109.5
C26 C25 H25A 109.5
C24 C25 H25B 109.5
C26 C25 H25B 109.5
H25A C25 H25B 108.1
C27 C26 C25 111.2(2)
C27 C26 H26A 109.4
C25 C26 H26A 109.4
C27 C26 H26B 109.4
C25 C26 H26B 109.4
H26A C26 H26B 108.0
C26 C27 C28 110.7(2)
C26 C27 H27A 109.5
C28 C27 H27A 109.5
C26 C27 H27B 109.5
C28 C27 H27B 109.5
H27A C27 H27B 108.1
C23 C28 C27 112.0(2)
C23 C28 H28A 109.2
C27 C28 H28A 109.2
C23 C28 H28B 109.2
C27 C28 H28B 109.2
H28A C28 H28B 107.9

loop_
_geom_bond_atom_site_label_1
_geom_bond_atom_site_label_2
_geom_bond_distance
N1 C9 1.354(3)
N1 C1 1.399(3)
N1 C10 1.482(3)
O1 C7 1.247(3)
O2 C22 1.352(3)
O2 H1 1.05(3)
N2 C16 1.294(3)
N2 C23 1.466(3)
C1 C6 1.405(3)
C1 C2 1.412(3)
C2 C3 1.369(3)
C2 H2 0.9500
C3 C4 1.388(4)
C3 H3 0.9500
C4 C5 1.369(3)
C4 H4 0.9500
C5 C6 1.397(3)
C5 H5 0.9500
C6 C7 1.470(3)
C7 C8 1.438(3)
C8 C9 1.365(3)
C8 C16 1.499(3)
C9 H9 0.9500
C10 C15 1.525(3)
C10 C11 1.529(3)
C10 H10 1.0000
C11 C12 1.527(3)
C11 H11A 0.9900
C11 H11B 0.9900
C12 C13 1.517(3)
C12 H12A 0.9900
C12 H12B 0.9900
C13 C14 1.525(4)
C13 H13A 0.9900
C13 H13B 0.9900
C14 C15 1.538(3)
C14 H14A 0.9900
C14 H14B 0.9900
C15 H15A 0.9900
C15 H15B 0.9900
C16 C17 1.479(3)
C17 C18 1.403(3)
C17 C22 1.416(3)
C18 C19 1.377(3)
C18 H18 0.9500
C19 C20 1.392(4)
C19 H19 0.9500
C20 C21 1.374(3)
C20 H20 0.9500
C21 C22 1.394(3)
C21 H21 0.9500
C23 C28 1.529(3)
C23 C24 1.535(3)
C23 H23 1.0000
C24 C25 1.520(3)
C24 H24A 0.9900
C24 H24B 0.9900
C25 C26 1.532(4)
C25 H25A 0.9900
C25 H25B 0.9900
C26 C27 1.502(4)
C26 H26A 0.9900
C26 H26B 0.9900
C27 C28 1.534(3)
C27 H27A 0.9900
C27 H27B 0.9900
C28 H28A 0.9900
C28 H28B 0.9900

loop_
_geom_torsion_atom_site_label_1
_geom_torsion_atom_site_label_2
_geom_torsion_atom_site_label_3
_geom_torsion_atom_site_label_4
_geom_torsion
C9 N1 C1 C6 4.7(3)
C10 N1 C1 C6 -178.1(2)
C9 N1 C1 C2 -174.0(2)
C10 N1 C1 C2 3.2(3)
N1 C1 C2 C3 177.7(2)
C6 C1 C2 C3 -1.1(4)
C1 C2 C3 C4 1.4(4)
C2 C3 C4 C5 -0.5(4)
C3 C4 C5 C6 -0.8(4)
C4 C5 C6 C1 1.2(4)
C4 C5 C6 C7 -177.5(2)
N1 C1 C6 C5 -179.0(2)
C2 C1 C6 C5 -0.2(3)
N1 C1 C6 C7 -0.3(3)
C2 C1 C6 C7 178.5(2)
C5 C6 C7 O1 -5.4(4)
C1 C6 C7 O1 175.9(2)
C5 C6 C7 C8 173.9(2)
C1 C6 C7 C8 -4.8(3)
O1 C7 C8 C9 -175.0(2)
C6 C7 C8 C9 5.7(3)
O1 C7 C8 C16 2.8(4)
C6 C7 C8 C16 -176.5(2)
C1 N1 C9 C8 -3.9(3)
C10 N1 C9 C8 178.9(2)
C7 C8 C9 N1 -1.6(4)
C16 C8 C9 N1 -179.4(2)
C9 N1 C10 C15 -26.8(3)
C1 N1 C10 C15 156.0(2)
C9 N1 C10 C11 98.9(3)
C1 N1 C10 C11 -78.3(3)
N1 C10 C11 C12 171.1(2)
C15 C10 C11 C12 -60.9(3)
C10 C11 C12 C13 57.3(3)
C11 C12 C13 C14 -54.2(3)
C12 C13 C14 C15 54.4(3)
N1 C10 C15 C14 -173.2(2)
C11 C10 C15 C14 60.1(3)
C13 C14 C15 C10 -56.9(3)
C23 N2 C16 C17 -177.6(2)
C23 N2 C16 C8 0.6(4)
C9 C8 C16 N2 67.6(3)
C7 C8 C16 N2 -110.2(3)
C9 C8 C16 C17 -114.3(3)
C7 C8 C16 C17 67.9(3)
N2 C16 C17 C18 -175.0(2)
C8 C16 C17 C18 6.7(3)
N2 C16 C17 C22 5.2(3)
C8 C16 C17 C22 -173.1(2)
C22 C17 C18 C19 1.1(4)
C16 C17 C18 C19 -178.6(2)
C17 C18 C19 C20 0.9(4)
C18 C19 C20 C21 -1.4(4)
C19 C20 C21 C22 -0.3(4)
C20 C21 C22 O2 -178.9(2)
C20 C21 C22 C17 2.4(4)
C18 C17 C22 O2 178.5(2)
C16 C17 C22 O2 -1.7(4)
C18 C17 C22 C21 -2.8(3)
C16 C17 C22 C21 177.0(2)
C16 N2 C23 C28 -115.5(2)
C16 N2 C23 C24 124.6(2)
N2 C23 C24 C25 66.9(3)
C28 C23 C24 C25 -53.2(3)
C23 C24 C25 C26 53.8(3)
C24 C25 C26 C27 -55.4(3)
C25 C26 C27 C28 57.3(3)
N2 C23 C28 C27 -65.1(3)
C24 C23 C28 C27 54.4(3)
C26 C27 C28 C23 -57.7(3)
